data_1514764
loop_
_publ_author_name
'Raskatov, Jevgenij A.'
'Thompson, Amber L.'
'Cowley, Andrew R.'
'Claridge, Timothy D. W.'
'Brown, John M.'

_publ_section_title
;
 Chiral recognition in contact ion-pairs; observation, characterization
 and analysis
;
_journal_issue 8
_journal_name_full 'Chemical Science'
_journal_page_first 3140
_journal_paper_doi 10.1039/c3sc51096d
_journal_volume 4
_journal_year 2013
_chemical_absolute_configuration
;
'(R),(R,R)'
;
_chemical_compound_source
;
synthesis as described
;
_chemical_formula_moiety ' C52 H44 P2 Rh, C40 H24 B O4, 4( C H2 Cl2 ) '
_chemical_formula_sum 'C96 H76 B Cl8 O4 P2 Rh'
_chemical_formula_weight 1752.94
_chemical_melting_point ?
_chemical_name_systematic
;
((Bicyclo[2.2.1]hepta-2,5-diene)((R)-bis-2,2'-(diphenylphosphino)-1,1'-binaphthalene)rhodium)
((R,R)-bis-(1,1'-binaphthalen-2,2'-dioxo)boronate).
;
_space_group_IT_number 4
_symmetry_cell_setting monoclinic
_symmetry_space_group_name_Hall 'P 2yb'
_symmetry_space_group_name_H-M 'P 1 21 1'
_atom_sites_solution_hydrogens geom
_atom_sites_solution_primary direct
_cell_angle_alpha 90
_cell_angle_beta 111.9738(8)
_cell_angle_gamma 90
_cell_formula_units_Z 2
_cell_length_a 11.8286(2)
_cell_length_b 25.5279(4)
_cell_length_c 14.3047(2)
_cell_measurement_reflns_used 38581
_cell_measurement_temperature 150
_cell_measurement_theta_max 28
_cell_measurement_theta_min 5
_cell_volume 4005.65(11)
_computing_cell_refinement
;
KappaCCD software 'DENZO' (Otwinowski & Minor, 1996)
;
_computing_data_collection
;
KappaCCD software 'Collect' (Nonius, 2000)
;
_computing_data_reduction
;
KappaCCD software 'DENZO' (Otwinowski & Minor, 1996)
;
_computing_publication_material
;
CRYSTALS (Watkin et al, 2001)
;
_computing_structure_refinement
;
CRYSTALS (Watkin et al, 2001)
;
_computing_structure_solution
;
'SIR92 (Giacovazzo et al, 1992)'
;
_diffrn_ambient_temperature 150
_diffrn_measured_fraction_theta_full 0.995
_diffrn_measured_fraction_theta_max 0.995
_diffrn_measurement_device_type
;
Nonius KappaCCD
;
_diffrn_measurement_method \w
_diffrn_radiation_monochromator graphite
_diffrn_radiation_type 'Mo K\a'
_diffrn_radiation_wavelength 0.71073
_diffrn_reflns_av_R_equivalents 0.060
_diffrn_reflns_limit_h_max 15
_diffrn_reflns_limit_h_min -15
_diffrn_reflns_limit_k_max 29
_diffrn_reflns_limit_k_min -33
_diffrn_reflns_limit_l_max 18
_diffrn_reflns_limit_l_min -17
_diffrn_reflns_number 38581
_diffrn_reflns_theta_full 27.478
_diffrn_reflns_theta_max 27.478
_diffrn_reflns_theta_min 5.118
_diffrn_standards_decay_% 0.00
_diffrn_standards_interval_count 0
_diffrn_standards_interval_time 0
_diffrn_standards_number 0
_exptl_absorpt_coefficient_mu 0.575
_exptl_absorpt_correction_T_max 0.94
_exptl_absorpt_correction_T_min 0.87
_exptl_absorpt_correction_type multi-scan
_exptl_absorpt_process_details
;
Denzo/Scalepack (Otwinowski & Minor, 1996)
;
_exptl_crystal_colour ' orange-yellow '
_exptl_crystal_density_diffrn 1.453
_exptl_crystal_description ' block '
_exptl_crystal_F_000 1800
_exptl_crystal_size_max 0.24
_exptl_crystal_size_mid 0.20
_exptl_crystal_size_min 0.10
_exptl_crystal_thermal_history
;
The material was crystallised at ambient temperature. A suitable crystal
was cooled rapidly to 150K for single-crystal X-ray diffraction analysis.
;
_refine_diff_density_max 0.75
_refine_diff_density_min -1.12
_refine_ls_abs_structure_details 'Flack, 6867 Friedel-pairs'
_refine_ls_abs_structure_Flack -0.04(2)
_refine_ls_extinction_method None
_refine_ls_goodness_of_fit_ref 1.1097
_refine_ls_hydrogen_treatment mixed
_refine_ls_matrix_type full
_refine_ls_number_parameters 1026
_refine_ls_number_reflns 10962
_refine_ls_number_restraints 9
_refine_ls_R_factor_all 0.0751
_refine_ls_R_factor_gt 0.0432
_refine_ls_shift/su_max 0.029637
_refine_ls_structure_factor_coef F
_refine_ls_weighting_details
;
Method, part 1, Chebychev polynomial, (Watkin, 1994, Prince, 1982)
[weight] = 1.0/[A~0~*T~0~(x)+A~1~*T~1~(x) ... +A~n-1~]*T~n-1~(x)]
where A~i~ are the Chebychev coefficients listed below and x= Fcalc/Fmax
Method = Robust Weighting (Prince, 1982)
W = [weight] * [1-(deltaF/6*sigmaF)^2^]^2^
A~i~ are:
0.294 0.754E-01 0.775E-01
;
_refine_ls_weighting_scheme calc
_refine_ls_wR_factor_all 0.0814
_refine_ls_wR_factor_gt 0.0464
_refine_ls_wR_factor_ref 0.0464
_reflns_limit_h_max 14
_reflns_limit_h_min -15
_reflns_limit_k_max 29
_reflns_limit_k_min -33
_reflns_limit_l_max 18
_reflns_limit_l_min 0
_reflns_number_gt 10962
_reflns_number_total 16161
_reflns_threshold_expression I>3.00u(I)
_cod_data_source_file c3sc51096d.txt
_cod_data_source_block arc1456
_cod_depositor_comments
;
The following automatic conversions were performed:

'_chemical_melting_point' value '
Not determined' was changed to '?'
- the value is undefined or not given.

'_symmetry_cell_setting'
value 'Monoclinic' changed to 'monoclinic' according to
/usr/data/users/saulius/automatic-downloads/retrospective/RSC/lib/dictionaries/cif_core.dic
dictionary named 'cif_core.dic' version 2.4.2 from 2011-04-26.

Automatic conversion script
Id: cif_fix_values 2281 2013-09-26 08:29:07Z andrius 
;
_cod_original_sg_symbol_H-M 'P 1 21 1 '
_cod_original_formula_sum ' C96 H76 B Cl8 O4 P2 Rh '
_cod_database_code 1514764

loop_
_symmetry_equiv_pos_as_xyz
x,y,z
-x,y+1/2,-z

loop_
_atom_site_label
_atom_site_type_symbol
_atom_site_fract_x
_atom_site_fract_y
_atom_site_fract_z
_atom_site_U_iso_or_equiv
_atom_site_occupancy
_atom_site_adp_type
_atom_site_refinement_flags_posn
_atom_site_refinement_flags_adp
Rh1 Rh 0.14685(3) 0.50026(2) 0.22549(3) 0.0189 1.0000 Uani . .
C1 C 0.0633(5) 0.52797(19) 0.0674(4) 0.0295 1.0000 Uani D U
C2 C -0.0161(5) 0.5416(2) 0.1116(4) 0.0279 1.0000 Uani D U
C3 C -0.0298(5) 0.5976(2) 0.1401(5) 0.0385 1.0000 Uani . .
C4 C 0.0433(6) 0.6066(2) 0.2528(5) 0.0375 1.0000 Uani . .
C5 C 0.1662(5) 0.5809(2) 0.2907(4) 0.0306 1.0000 Uani D U
C6 C 0.2452(5) 0.5773(2) 0.2402(4) 0.0304 1.0000 Uani D U
C7 C 0.2255(5) 0.5995(2) 0.1376(4) 0.0325 1.0000 Uani . .
C8 C 0.1535(5) 0.5633(2) 0.0484(4) 0.0292 1.0000 Uani . .
P1 P 0.08413(10) 0.41616(5) 0.17824(9) 0.0177 1.0000 Uani . .
P2 P 0.32409(11) 0.46673(5) 0.34835(9) 0.0180 1.0000 Uani . .
C9 C 0.3260(4) 0.39949(17) 0.3954(3) 0.0173 1.0000 Uani . .
C10 C 0.3299(4) 0.39090(18) 0.4944(3) 0.0197 1.0000 Uani . .
C11 C 0.3144(5) 0.3419(2) 0.5276(4) 0.0266 1.0000 Uani . .
C12 C 0.2960(5) 0.29731(19) 0.4636(4) 0.0239 1.0000 Uani . .
C13 C 0.2765(6) 0.2475(2) 0.4950(4) 0.0348 1.0000 Uani . .
C14 C 0.2580(6) 0.2054(2) 0.4323(4) 0.0364 1.0000 Uani . .
C15 C 0.2560(5) 0.21210(19) 0.3352(4) 0.0290 1.0000 Uani . .
C16 C 0.2754(4) 0.25962(19) 0.3005(4) 0.0236 1.0000 Uani . .
C17 C 0.2949(4) 0.30509(19) 0.3645(3) 0.0182 1.0000 Uani . .
C18 C 0.3110(4) 0.35633(18) 0.3311(3) 0.0186 1.0000 Uani . .
C19 C 0.3077(4) 0.36347(17) 0.2258(3) 0.0171 1.0000 Uani . .
C20 C 0.4099(4) 0.34622(17) 0.2025(4) 0.0183 1.0000 Uani . .
C21 C 0.5127(4) 0.32134(19) 0.2753(4) 0.0241 1.0000 Uani . .
C22 C 0.6091(5) 0.3053(2) 0.2512(4) 0.0287 1.0000 Uani . .
C23 C 0.6086(5) 0.3126(2) 0.1533(4) 0.0288 1.0000 Uani . .
C24 C 0.5123(4) 0.3371(2) 0.0829(4) 0.0255 1.0000 Uani . .
C25 C 0.4108(4) 0.35473(18) 0.1050(4) 0.0203 1.0000 Uani . .
C26 C 0.3135(4) 0.38319(18) 0.0340(3) 0.0209 1.0000 Uani . .
C27 C 0.2167(4) 0.39948(19) 0.0564(3) 0.0220 1.0000 Uani . .
C28 C 0.2097(4) 0.38746(18) 0.1510(4) 0.0169 1.0000 Uani . .
C29 C 0.4487(4) 0.46637(18) 0.3038(4) 0.0209 1.0000 Uani . .
C30 C 0.4323(5) 0.48465(18) 0.2071(4) 0.0265 1.0000 Uani . .
C31 C 0.5269(5) 0.4832(2) 0.1718(4) 0.0361 1.0000 Uani . .
C32 C 0.6387(6) 0.4629(3) 0.2327(5) 0.0456 1.0000 Uani . .
C33 C 0.6569(5) 0.4450(2) 0.3278(5) 0.0362 1.0000 Uani . .
C34 C 0.5627(5) 0.44625(19) 0.3638(4) 0.0249 1.0000 Uani . .
C35 C 0.3778(4) 0.50732(19) 0.4624(3) 0.0171 1.0000 Uani . .
C36 C 0.4857(5) 0.5357(2) 0.4909(4) 0.0292 1.0000 Uani . .
C37 C 0.5175(5) 0.5693(2) 0.5742(4) 0.0396 1.0000 Uani . .
C38 C 0.4432(5) 0.5750(2) 0.6282(4) 0.0337 1.0000 Uani . .
C39 C 0.3339(5) 0.5470(2) 0.5995(4) 0.0316 1.0000 Uani . .
C40 C 0.3016(5) 0.51408(18) 0.5167(4) 0.0276 1.0000 Uani . .
C41 C 0.0440(4) 0.37586(19) 0.2666(4) 0.0192 1.0000 Uani . .
C42 C 0.0370(4) 0.3978(2) 0.3518(4) 0.0250 1.0000 Uani . .
C43 C -0.0085(5) 0.3695(2) 0.4135(4) 0.0308 1.0000 Uani . .
C44 C -0.0476(5) 0.3188(2) 0.3891(5) 0.0327 1.0000 Uani . .
C45 C -0.0406(5) 0.2952(2) 0.3026(4) 0.0300 1.0000 Uani . .
C46 C 0.0028(5) 0.3237(2) 0.2410(4) 0.0262 1.0000 Uani . .
C47 C -0.0571(4) 0.40531(19) 0.0680(3) 0.0211 1.0000 Uani . .
C48 C -0.1617(5) 0.4218(2) 0.0839(4) 0.0258 1.0000 Uani . .
C49 C -0.2765(4) 0.4137(2) 0.0102(4) 0.0309 1.0000 Uani . .
C50 C -0.2885(5) 0.3900(2) -0.0793(4) 0.0291 1.0000 Uani . .
C51 C -0.1862(5) 0.3734(2) -0.0948(4) 0.0273 1.0000 Uani . .
C52 C -0.0716(4) 0.38113(19) -0.0217(4) 0.0226 1.0000 Uani . .
B1 B 0.1850(5) 0.5061(3) 0.8038(4) 0.0247 1.0000 Uani . .
O1 O 0.1555(3) 0.55703(13) 0.7509(2) 0.0240 1.0000 Uani . .
O2 O 0.2998(3) 0.50857(13) 0.8924(2) 0.0230 1.0000 Uani . .
O3 O 0.1900(3) 0.47097(12) 0.7246(2) 0.0229 1.0000 Uani . .
O4 O 0.0970(3) 0.48933(12) 0.8473(2) 0.0249 1.0000 Uani . .
C53 C 0.1635(4) 0.6007(2) 0.8077(4) 0.0232 1.0000 Uani . .
C54 C 0.0546(4) 0.6282(2) 0.7929(4) 0.0284 1.0000 Uani . .
C55 C 0.0529(5) 0.6718(2) 0.8475(4) 0.0337 1.0000 Uani . .
C56 C 0.1625(5) 0.68891(19) 0.9246(4) 0.0294 1.0000 Uani . .
C57 C 0.1621(6) 0.7303(2) 0.9899(5) 0.0365 1.0000 Uani . .
C58 C 0.2650(6) 0.7447(2) 1.0689(5) 0.0399 1.0000 Uani . .
C59 C 0.3733(5) 0.7176(2) 1.0855(4) 0.0334 1.0000 Uani . .
C60 C 0.3789(5) 0.67755(19) 1.0238(4) 0.0289 1.0000 Uani . .
C61 C 0.2739(4) 0.66234(18) 0.9393(4) 0.0226 1.0000 Uani . .
C62 C 0.2746(4) 0.61903(18) 0.8754(3) 0.0218 1.0000 Uani . .
C63 C 0.3899(4) 0.59161(19) 0.8826(3) 0.0212 1.0000 Uani . .
C64 C 0.4953(4) 0.61909(19) 0.8826(4) 0.0226 1.0000 Uani . .
C65 C 0.4981(5) 0.67409(19) 0.8672(4) 0.0253 1.0000 Uani . .
C66 C 0.6018(5) 0.6996(2) 0.8739(4) 0.0305 1.0000 Uani . .
C67 C 0.7105(5) 0.6714(2) 0.8935(4) 0.0340 1.0000 Uani . .
C68 C 0.7127(5) 0.6185(2) 0.9034(4) 0.0287 1.0000 Uani . .
C69 C 0.6051(5) 0.5906(2) 0.8981(4) 0.0256 1.0000 Uani . .
C70 C 0.6048(5) 0.5355(2) 0.9058(4) 0.0276 1.0000 Uani . .
C71 C 0.5020(4) 0.50951(19) 0.9000(3) 0.0252 1.0000 Uani . .
C72 C 0.3943(4) 0.53777(18) 0.8891(3) 0.0207 1.0000 Uani . .
C73 C 0.2034(5) 0.4192(2) 0.7487(3) 0.0233 1.0000 Uani . .
C74 C 0.3166(4) 0.3959(2) 0.7614(4) 0.0245 1.0000 Uani . .
C75 C 0.3375(4) 0.3437(2) 0.7875(4) 0.0272 1.0000 Uani . .
C76 C 0.2465(5) 0.31362(19) 0.8057(4) 0.0255 1.0000 Uani . .
C77 C 0.2691(5) 0.2608(2) 0.8386(4) 0.0345 1.0000 Uani . .
C78 C 0.1839(6) 0.2321(2) 0.8580(5) 0.0405 1.0000 Uani . .
C79 C 0.0714(5) 0.2552(2) 0.8488(4) 0.0328 1.0000 Uani . .
C80 C 0.0474(5) 0.3064(2) 0.8162(4) 0.0261 1.0000 Uani . .
C81 C 0.1315(4) 0.33714(19) 0.7907(3) 0.0215 1.0000 Uani . .
C82 C 0.1092(4) 0.39056(19) 0.7593(4) 0.0203 1.0000 Uani . .
C83 C -0.0083(4) 0.41788(18) 0.7432(3) 0.0206 1.0000 Uani . .
C84 C -0.1247(4) 0.39681(19) 0.6782(4) 0.0246 1.0000 Uani . .
C85 C -0.1349(5) 0.3511(2) 0.6166(4) 0.0298 1.0000 Uani . .
C86 C -0.2445(5) 0.3291(2) 0.5630(4) 0.0341 1.0000 Uani . .
C87 C -0.3526(5) 0.3507(2) 0.5669(4) 0.0374 1.0000 Uani . .
C88 C -0.3474(5) 0.3964(2) 0.6201(4) 0.0343 1.0000 Uani . .
C89 C -0.2332(5) 0.4207(2) 0.6746(4) 0.0274 1.0000 Uani . .
C90 C -0.2284(5) 0.4680(2) 0.7273(4) 0.0316 1.0000 Uani . .
C91 C -0.1170(4) 0.49033(18) 0.7814(4) 0.0267 1.0000 Uani . .
C92 C -0.0079(4) 0.46549(19) 0.7888(3) 0.0223 1.0000 Uani . .
C93 C 0.0459(14) 0.6679(5) 0.5491(8) 0.1237 1.0000 Uani . .
Cl1 Cl -0.0194(2) 0.69569(13) 0.4321(2) 0.1064 1.0000 Uani . .
Cl2 Cl 0.1976(2) 0.68444(8) 0.61435(19) 0.0787 1.0000 Uani . .
C94 C 0.3332(10) 0.6853(4) 0.4321(7) 0.0877 1.0000 Uani . .
Cl3 Cl 0.3230(3) 0.71162(10) 0.3192(2) 0.0999 1.0000 Uani . .
Cl4 Cl 0.43820(19) 0.71438(8) 0.53821(18) 0.0774 1.0000 Uani . .
C95 C 0.6914(7) 0.6030(3) 0.2838(6) 0.0690 1.0000 Uani . .
Cl5 Cl 0.5788(2) 0.63755(9) 0.31028(16) 0.0718 1.0000 Uani . .
Cl6 Cl 0.66420(17) 0.60049(8) 0.15452(14) 0.0579 1.0000 Uani . .
C96 C 0.9238(5) 0.5164(2) 0.5471(4) 0.0367 1.0000 Uani . .
Cl7 Cl 0.81130(14) 0.56282(6) 0.54127(12) 0.0442 1.0000 Uani . .
Cl8 Cl 0.96281(15) 0.52166(7) 0.43921(12) 0.0486 1.0000 Uani . .
H11 H 0.049(4) 0.4945(15) 0.033(3) 0.019(5) 1.0000 Uiso D U
H21 H -0.085(4) 0.5217(19) 0.103(4) 0.029(5) 1.0000 Uiso D U
H51 H 0.206(4) 0.5723(19) 0.365(3) 0.020(5) 1.0000 Uiso D U
H61 H 0.330(3) 0.571(2) 0.284(4) 0.035(5) 1.0000 Uiso D U
H31 H 0.0009 0.6218 0.0999 0.0452 1.0000 Uiso . .
H32 H -0.1179 0.6051 0.1251 0.0452 1.0000 Uiso . .
H41 H 0.0549 0.6451 0.2648 0.0470 1.0000 Uiso . .
H42 H -0.0048 0.5923 0.2916 0.0470 1.0000 Uiso . .
H71 H 0.1796 0.6332 0.1297 0.0394 1.0000 Uiso . .
H72 H 0.3071 0.6066 0.1343 0.0394 1.0000 Uiso . .
H81 H 0.1083 0.5859 -0.0111 0.0352 1.0000 Uiso . .
H82 H 0.2133 0.5409 0.0324 0.0352 1.0000 Uiso . .
H101 H 0.3442 0.4213 0.5415 0.0245 1.0000 Uiso . .
H111 H 0.3161 0.3374 0.5975 0.0328 1.0000 Uiso . .
H131 H 0.2760 0.2427 0.5643 0.0423 1.0000 Uiso . .
H141 H 0.2460 0.1698 0.4562 0.0432 1.0000 Uiso . .
H151 H 0.2397 0.1810 0.2894 0.0342 1.0000 Uiso . .
H161 H 0.2762 0.2629 0.2311 0.0272 1.0000 Uiso . .
H211 H 0.5148 0.3154 0.3450 0.0280 1.0000 Uiso . .
H221 H 0.6809 0.2883 0.3039 0.0342 1.0000 Uiso . .
H231 H 0.6782 0.2998 0.1359 0.0361 1.0000 Uiso . .
H241 H 0.5128 0.3430 0.0139 0.0338 1.0000 Uiso . .
H261 H 0.3158 0.3915 -0.0335 0.0276 1.0000 Uiso . .
H271 H 0.1500 0.4201 0.0057 0.0260 1.0000 Uiso . .
H301 H 0.3512 0.4989 0.1629 0.0346 1.0000 Uiso . .
H311 H 0.5143 0.4968 0.1030 0.0484 1.0000 Uiso . .
H321 H 0.7067 0.4611 0.2073 0.0617 1.0000 Uiso . .
H331 H 0.7385 0.4309 0.3715 0.0440 1.0000 Uiso . .
H341 H 0.5766 0.4327 0.4329 0.0305 1.0000 Uiso . .
H361 H 0.5403 0.5321 0.4521 0.0353 1.0000 Uiso . .
H371 H 0.5955 0.5895 0.5949 0.0464 1.0000 Uiso . .
H381 H 0.4675 0.5991 0.6877 0.0397 1.0000 Uiso . .
H391 H 0.2795 0.5508 0.6384 0.0389 1.0000 Uiso . .
H401 H 0.2224 0.4947 0.4952 0.0338 1.0000 Uiso . .
H421 H 0.0650 0.4347 0.3700 0.0309 1.0000 Uiso . .
H431 H -0.0128 0.3861 0.4754 0.0400 1.0000 Uiso . .
H441 H -0.0810 0.2987 0.4329 0.0424 1.0000 Uiso . .
H451 H -0.0668 0.2580 0.2859 0.0362 1.0000 Uiso . .
H461 H 0.0052 0.3075 0.1781 0.0302 1.0000 Uiso . .
H481 H -0.1535 0.4395 0.1485 0.0316 1.0000 Uiso . .
H491 H -0.3507 0.4251 0.0224 0.0365 1.0000 Uiso . .
H501 H -0.3711 0.3849 -0.1329 0.0306 1.0000 Uiso . .
H511 H -0.1948 0.3556 -0.1594 0.0333 1.0000 Uiso . .
H521 H 0.0019 0.3690 -0.0342 0.0268 1.0000 Uiso . .
H541 H -0.0235 0.6153 0.7409 0.0342 1.0000 Uiso . .
H551 H -0.0248 0.6915 0.8333 0.0412 1.0000 Uiso . .
H571 H 0.0843 0.7495 0.9781 0.0457 1.0000 Uiso . .
H581 H 0.2628 0.7742 1.1141 0.0511 1.0000 Uiso . .
H591 H 0.4486 0.7277 1.1439 0.0420 1.0000 Uiso . .
H601 H 0.4577 0.6587 1.0381 0.0346 1.0000 Uiso . .
H651 H 0.4211 0.6947 0.8509 0.0315 1.0000 Uiso . .
H661 H 0.6008 0.7385 0.8649 0.0373 1.0000 Uiso . .
H671 H 0.7870 0.6906 0.9002 0.0411 1.0000 Uiso . .
H681 H 0.7897 0.5988 0.9144 0.0345 1.0000 Uiso . .
H701 H 0.6809 0.5153 0.9156 0.0331 1.0000 Uiso . .
H711 H 0.5022 0.4704 0.9034 0.0288 1.0000 Uiso . .
H741 H 0.3819 0.4174 0.7515 0.0311 1.0000 Uiso . .
H751 H 0.4164 0.3271 0.7935 0.0314 1.0000 Uiso . .
H771 H 0.3494 0.2445 0.8477 0.0409 1.0000 Uiso . .
H781 H 0.2005 0.1946 0.8788 0.0486 1.0000 Uiso . .
H791 H 0.0098 0.2346 0.8658 0.0399 1.0000 Uiso . .
H801 H -0.0322 0.3224 0.8104 0.0313 1.0000 Uiso . .
H851 H -0.0592 0.3351 0.6132 0.0360 1.0000 Uiso . .
H861 H -0.2488 0.2975 0.5206 0.0399 1.0000 Uiso . .
H871 H -0.4326 0.3329 0.5312 0.0417 1.0000 Uiso . .
H881 H -0.4244 0.4125 0.6203 0.0396 1.0000 Uiso . .
H901 H -0.3053 0.4852 0.7252 0.0383 1.0000 Uiso . .
H911 H -0.1138 0.5247 0.8159 0.0318 1.0000 Uiso . .
H931 H -0.0018 0.6791 0.5904 0.1551 1.0000 Uiso . .
H932 H 0.0408 0.6290 0.5408 0.1551 1.0000 Uiso . .
H941 H 0.2511 0.6881 0.4368 0.1062 1.0000 Uiso . .
H942 H 0.3558 0.6475 0.4325 0.1062 1.0000 Uiso . .
H951 H 0.7717 0.6205 0.3195 0.0736 1.0000 Uiso . .
H952 H 0.6945 0.5664 0.3095 0.0736 1.0000 Uiso . .
H961 H 0.9980 0.5228 0.6090 0.0433 1.0000 Uiso . .
H962 H 0.8919 0.4804 0.5500 0.0433 1.0000 Uiso . .

loop_
_atom_site_aniso_label
_atom_site_aniso_U_11
_atom_site_aniso_U_22
_atom_site_aniso_U_33
_atom_site_aniso_U_23
_atom_site_aniso_U_13
_atom_site_aniso_U_12
Rh1 0.02244(17) 0.01604(16) 0.01854(16) 0.00092(18) 0.00819(13) 0.00138(19)
C1 0.041(3) 0.014(3) 0.028(3) 0.003(2) 0.006(2) -0.002(2)
C2 0.024(3) 0.028(3) 0.028(3) 0.002(2) 0.006(2) 0.004(2)
C3 0.040(3) 0.031(3) 0.042(3) 0.002(3) 0.012(3) 0.016(3)
C4 0.050(4) 0.028(3) 0.039(4) 0.005(3) 0.023(3) 0.009(3)
C5 0.046(3) 0.021(3) 0.021(3) -0.001(2) 0.008(2) 0.003(2)
C6 0.038(3) 0.022(3) 0.029(3) -0.001(2) 0.010(2) -0.002(2)
C7 0.041(3) 0.027(3) 0.030(3) 0.007(2) 0.014(3) -0.007(3)
C8 0.040(3) 0.025(3) 0.023(3) 0.002(2) 0.012(2) 0.000(2)
P1 0.0172(6) 0.0194(6) 0.0171(6) 0.0011(5) 0.0070(5) 0.0010(5)
P2 0.0204(6) 0.0184(6) 0.0170(6) -0.0013(5) 0.0090(5) -0.0014(5)
C9 0.012(2) 0.018(2) 0.023(2) -0.0012(19) 0.0076(18) -0.0031(17)
C10 0.025(2) 0.021(2) 0.015(2) -0.0015(19) 0.0099(19) 0.0006(19)
C11 0.032(3) 0.033(3) 0.017(2) 0.002(2) 0.012(2) -0.004(2)
C12 0.028(3) 0.019(2) 0.025(3) 0.003(2) 0.011(2) -0.003(2)
C13 0.053(4) 0.030(3) 0.023(3) 0.002(2) 0.016(3) -0.009(3)
C14 0.050(4) 0.020(3) 0.037(3) 0.007(2) 0.015(3) -0.009(3)
C15 0.038(3) 0.020(3) 0.027(3) -0.003(2) 0.010(2) -0.006(2)
C16 0.022(2) 0.022(3) 0.023(3) -0.002(2) 0.005(2) -0.001(2)
C17 0.016(2) 0.026(2) 0.012(2) -0.0007(19) 0.0041(18) 0.0019(19)
C18 0.016(2) 0.023(2) 0.016(2) 0.0023(19) 0.0049(18) 0.0004(19)
C19 0.022(2) 0.016(2) 0.016(2) -0.0007(18) 0.0105(19) -0.0050(18)
C20 0.014(2) 0.015(2) 0.024(2) -0.0061(19) 0.0049(18) -0.0017(17)
C21 0.023(2) 0.025(3) 0.022(3) -0.003(2) 0.006(2) 0.000(2)
C22 0.023(3) 0.030(3) 0.033(3) 0.001(2) 0.010(2) 0.001(2)
C23 0.022(3) 0.027(3) 0.040(3) -0.003(2) 0.016(2) 0.004(2)
C24 0.026(3) 0.030(3) 0.028(3) -0.002(2) 0.019(2) -0.001(2)
C25 0.023(2) 0.018(2) 0.022(2) -0.0047(19) 0.0108(19) -0.0033(19)
C26 0.028(3) 0.021(2) 0.021(2) -0.004(2) 0.016(2) -0.004(2)
C27 0.022(2) 0.026(3) 0.018(2) 0.001(2) 0.0063(19) -0.004(2)
C28 0.016(2) 0.016(2) 0.019(2) -0.0060(19) 0.0064(19) -0.0035(18)
C29 0.023(2) 0.018(2) 0.025(3) -0.007(2) 0.0119(19) -0.0099(19)
C30 0.038(3) 0.025(3) 0.024(2) -0.0014(19) 0.020(2) -0.003(2)
C31 0.046(3) 0.036(3) 0.038(3) -0.003(2) 0.030(3) -0.010(2)
C32 0.040(4) 0.057(4) 0.058(4) -0.018(3) 0.039(3) -0.011(3)
C33 0.026(3) 0.035(3) 0.050(4) -0.012(3) 0.015(3) -0.003(2)
C34 0.026(3) 0.023(3) 0.028(3) -0.006(2) 0.012(2) -0.004(2)
C35 0.0172(19) 0.019(3) 0.0151(19) 0.0018(19) 0.0057(15) 0.0028(19)
C36 0.027(3) 0.034(3) 0.028(3) -0.007(2) 0.011(2) -0.002(2)
C37 0.032(3) 0.048(4) 0.035(3) -0.022(3) 0.010(3) -0.014(3)
C38 0.043(3) 0.036(3) 0.020(3) -0.007(2) 0.010(2) 0.002(3)
C39 0.040(3) 0.034(3) 0.023(3) -0.002(2) 0.015(2) 0.004(2)
C40 0.030(3) 0.027(3) 0.027(3) 0.001(2) 0.012(2) 0.004(2)
C41 0.017(2) 0.021(3) 0.019(2) 0.001(2) 0.0056(19) 0.0031(19)
C42 0.023(2) 0.027(3) 0.028(3) 0.000(2) 0.012(2) 0.000(2)
C43 0.030(3) 0.037(3) 0.033(3) 0.001(2) 0.021(2) -0.003(2)
C44 0.031(3) 0.029(3) 0.046(3) 0.011(3) 0.023(3) 0.001(2)
C45 0.032(3) 0.026(3) 0.033(3) 0.004(2) 0.012(2) -0.003(2)
C46 0.025(3) 0.026(3) 0.025(3) 0.000(2) 0.006(2) -0.005(2)
C47 0.021(2) 0.025(3) 0.014(2) 0.002(2) 0.0040(18) 0.004(2)
C48 0.028(3) 0.028(3) 0.023(3) -0.002(2) 0.011(2) 0.007(2)
C49 0.022(2) 0.029(3) 0.040(3) 0.009(2) 0.010(2) 0.006(2)
C50 0.024(3) 0.026(3) 0.027(3) -0.001(2) -0.003(2) -0.006(2)
C51 0.029(3) 0.031(3) 0.024(3) -0.002(2) 0.011(2) -0.005(2)
C52 0.023(2) 0.022(2) 0.022(3) 0.004(2) 0.008(2) 0.000(2)
B1 0.024(2) 0.027(3) 0.023(2) -0.001(3) 0.008(2) -0.001(3)
O1 0.0295(19) 0.0187(17) 0.0217(18) 0.0024(14) 0.0072(15) 0.0014(15)
O2 0.0280(16) 0.0180(19) 0.0218(16) 0.0023(14) 0.0079(13) -0.0015(14)
O3 0.0306(18) 0.0206(18) 0.0216(17) 0.0009(14) 0.0143(14) -0.0028(15)
O4 0.0268(16) 0.026(2) 0.0220(16) -0.0024(14) 0.0099(13) -0.0037(14)
C53 0.024(3) 0.025(3) 0.022(3) 0.005(2) 0.010(2) -0.003(2)
C54 0.021(2) 0.034(3) 0.030(3) 0.010(2) 0.010(2) 0.001(2)
C55 0.030(3) 0.035(3) 0.038(3) 0.008(3) 0.015(3) 0.012(2)
C56 0.040(3) 0.019(2) 0.034(3) 0.007(2) 0.020(3) 0.008(2)
C57 0.049(4) 0.024(3) 0.042(3) 0.005(2) 0.022(3) 0.010(2)
C58 0.059(4) 0.026(3) 0.042(3) -0.005(3) 0.028(3) 0.005(3)
C59 0.036(3) 0.031(3) 0.038(3) -0.004(2) 0.019(3) -0.009(2)
C60 0.038(3) 0.019(3) 0.030(3) 0.000(2) 0.013(2) -0.005(2)
C61 0.028(3) 0.019(2) 0.021(2) 0.004(2) 0.011(2) 0.001(2)
C62 0.028(3) 0.023(3) 0.016(2) 0.0037(19) 0.010(2) 0.003(2)
C63 0.024(2) 0.023(2) 0.018(2) 0.002(2) 0.0092(19) 0.003(2)
C64 0.021(2) 0.025(3) 0.023(3) 0.001(2) 0.010(2) 0.0000(19)
C65 0.027(3) 0.023(3) 0.028(3) 0.006(2) 0.014(2) 0.003(2)
C66 0.032(3) 0.029(3) 0.032(3) 0.010(2) 0.014(2) -0.004(2)
C67 0.029(3) 0.040(3) 0.034(3) -0.002(3) 0.012(2) -0.006(2)
C68 0.028(3) 0.033(3) 0.025(3) -0.002(2) 0.010(2) -0.004(2)
C69 0.027(3) 0.033(3) 0.014(2) -0.004(2) 0.004(2) 0.000(2)
C70 0.030(3) 0.028(3) 0.025(3) 0.002(2) 0.010(2) 0.009(2)
C71 0.028(2) 0.023(3) 0.021(2) 0.001(2) 0.0050(18) -0.002(2)
C72 0.023(2) 0.021(2) 0.015(2) 0.0020(18) 0.0031(19) 0.0025(19)
C73 0.034(3) 0.024(3) 0.014(2) -0.005(2) 0.012(2) -0.004(2)
C74 0.021(2) 0.037(3) 0.020(2) -0.006(2) 0.013(2) -0.004(2)
C75 0.022(3) 0.030(3) 0.027(3) -0.006(2) 0.006(2) 0.004(2)
C76 0.031(3) 0.024(3) 0.018(2) -0.002(2) 0.005(2) 0.001(2)
C77 0.030(3) 0.032(3) 0.040(3) -0.002(2) 0.012(2) 0.005(2)
C78 0.049(4) 0.026(3) 0.046(4) 0.007(3) 0.018(3) 0.010(3)
C79 0.032(3) 0.032(3) 0.036(3) -0.004(2) 0.014(2) -0.013(2)
C80 0.032(3) 0.028(3) 0.018(3) 0.005(2) 0.010(2) 0.004(2)
C81 0.029(3) 0.021(2) 0.014(2) -0.0037(19) 0.008(2) -0.005(2)
C82 0.020(2) 0.024(2) 0.020(2) -0.003(2) 0.011(2) -0.002(2)
C83 0.023(2) 0.021(2) 0.019(2) 0.0038(19) 0.0082(19) -0.0025(19)
C84 0.024(2) 0.027(3) 0.023(3) 0.000(2) 0.009(2) -0.004(2)
C85 0.028(3) 0.036(3) 0.026(3) 0.002(2) 0.011(2) -0.001(2)
C86 0.038(3) 0.038(3) 0.024(3) -0.006(2) 0.009(2) -0.012(3)
C87 0.029(3) 0.051(4) 0.024(3) 0.001(3) 0.000(2) -0.011(3)
C88 0.024(3) 0.048(3) 0.027(3) 0.005(3) 0.005(2) 0.002(2)
C89 0.030(3) 0.030(3) 0.019(2) 0.006(2) 0.006(2) 0.001(2)
C90 0.031(3) 0.030(3) 0.035(3) 0.009(2) 0.014(2) 0.011(2)
C91 0.034(3) 0.020(3) 0.025(2) -0.002(2) 0.010(2) -0.002(2)
C92 0.023(3) 0.024(2) 0.020(2) 0.006(2) 0.0082(19) 0.002(2)
C93 0.193(13) 0.105(8) 0.090(8) -0.045(6) 0.072(8) -0.100(9)
Cl1 0.0884(17) 0.145(3) 0.0969(19) -0.0692(18) 0.0473(15) -0.0201(17)
Cl2 0.1004(17) 0.0550(11) 0.0968(17) 0.0024(11) 0.0554(14) 0.0073(11)
C94 0.121(8) 0.084(6) 0.061(6) -0.019(5) 0.037(6) -0.042(6)
Cl3 0.157(3) 0.0735(15) 0.0813(16) -0.0095(13) 0.0583(18) -0.0080(16)
Cl4 0.0628(12) 0.0608(12) 0.0897(16) -0.0119(11) 0.0068(11) -0.0031(10)
C95 0.069(5) 0.070(5) 0.045(4) -0.004(4) -0.005(4) 0.020(4)
Cl5 0.0736(13) 0.0725(13) 0.0624(12) -0.0018(10) 0.0174(10) 0.0103(11)
Cl6 0.0552(10) 0.0603(11) 0.0578(11) 0.0102(9) 0.0205(8) -0.0035(8)
C96 0.034(3) 0.037(3) 0.037(3) 0.008(2) 0.011(2) 0.005(2)
Cl7 0.0403(8) 0.0491(9) 0.0456(9) 0.0013(7) 0.0189(7) 0.0086(7)
Cl8 0.0455(9) 0.0585(9) 0.0458(9) -0.0018(7) 0.0217(7) 0.0124(7)

loop_
_atom_type_symbol
_atom_type_scat_dispersion_real
_atom_type_scat_dispersion_imag
_atom_type_scat_Cromer_Mann_a1
_atom_type_scat_Cromer_Mann_b1
_atom_type_scat_Cromer_Mann_a2
_atom_type_scat_Cromer_Mann_b2
_atom_type_scat_Cromer_Mann_a3
_atom_type_scat_Cromer_Mann_b3
_atom_type_scat_Cromer_Mann_a4
_atom_type_scat_Cromer_Mann_b4
_atom_type_scat_Cromer_Mann_c
_atom_type_scat_source
'C ' 0.0033 0.0016 2.3100 20.8439 1.0200 10.2075 1.5886 0.5687 0.8650 51.6512 0.2156 International_Tables_Vol_IV_Table_2.2B
'H ' 0.0000 0.0000 0.4930 10.5109 0.3229 26.1257 0.1402 3.1424 0.0408 57.7998 0.0030 International_Tables_Vol_IV_Table_2.2B
'B ' 0.0013 0.0007 2.0545 23.2185 1.3326 1.0210 1.0979 60.3498 0.7068 0.1403 -0.1932 International_Tables_Vol_IV_Table_2.2B
'Cl ' 0.1484 0.1585 11.4604 0.0104 7.1964 1.1662 6.2556 18.5194 1.6455 47.7784 -9.5574 International_Tables_Vol_IV_Table_2.2B
'O ' 0.0106 0.0060 3.0485 13.2771 2.2868 5.7011 1.5463 0.3239 0.8670 32.9089 0.2508 International_Tables_Vol_IV_Table_2.2B
'P ' 0.1023 0.0942 6.4345 1.9067 4.1791 27.1570 1.7800 0.5260 1.4908 68.1645 1.1149 International_Tables_Vol_IV_Table_2.2B
'Rh ' -1.1178 0.9187 19.2957 0.7515 14.3501 8.2176 4.7343 25.8749 1.2892 98.6062 5.3280 International_Tables_Vol_IV_Table_2.2B

loop_
_geom_angle_atom_site_label_1
_geom_angle_atom_site_label_2
_geom_angle_atom_site_label_3
_geom_angle
_geom_angle_publ_flag
C1 Rh1 C2 35.3(2) yes
C1 Rh1 C5 93.95(19) yes
C2 Rh1 C5 78.3(2) yes
C1 Rh1 C6 80.46(19) yes
C2 Rh1 C6 86.0(2) yes
C5 Rh1 C6 35.8(2) yes
C1 Rh1 P1 91.52(13) yes
C2 Rh1 P1 97.48(14) yes
C5 Rh1 P1 163.28(15) yes
C6 Rh1 P1 160.82(15) yes
C1 Rh1 P2 144.66(15) yes
C2 Rh1 P2 173.71(14) yes
C5 Rh1 P2 95.77(14) yes
C6 Rh1 P2 87.88(15) yes
P1 Rh1 P2 88.80(4) yes
Rh1 C1 C2 74.3(3) yes
Rh1 C1 C8 107.5(3) yes
C2 C1 C8 126.4(5) yes
Rh1 C1 H11 99(3) no
C2 C1 H11 116(3) no
C8 C1 H11 116(3) no
Rh1 C2 C1 70.5(3) yes
Rh1 C2 C3 113.3(4) yes
C1 C2 C3 122.0(5) yes
Rh1 C2 H21 108(3) no
C1 C2 H21 122(3) no
C3 C2 H21 112(3) no
C2 C3 C4 110.4(5) yes
C2 C3 H31 109.237 no
C4 C3 H31 109.237 no
C2 C3 H32 109.237 no
C4 C3 H32 109.237 no
H31 C3 H32 109.466 no
C3 C4 C5 113.8(5) yes
C3 C4 H41 108.368 no
C5 C4 H41 108.368 no
C3 C4 H42 108.368 no
C5 C4 H42 108.368 no
H41 C4 H42 109.467 no
Rh1 C5 C4 108.5(4) yes
Rh1 C5 C6 72.7(3) yes
C4 C5 C6 126.4(5) yes
Rh1 C5 H51 100(3) no
C4 C5 H51 119(3) no
C6 C5 H51 113(3) no
Rh1 C6 C5 71.4(3) yes
Rh1 C6 C7 110.6(4) yes
C5 C6 C7 126.6(5) yes
Rh1 C6 H61 106(3) no
C5 C6 H61 114(3) no
C7 C6 H61 116(3) no
C6 C7 C8 114.5(4) yes
C6 C7 H71 108.209 no
C8 C7 H71 108.209 no
C6 C7 H72 108.209 no
C8 C7 H72 108.208 no
H71 C7 H72 109.466 no
C1 C8 C7 114.8(4) yes
C1 C8 H81 108.117 no
C7 C8 H81 108.116 no
C1 C8 H82 108.116 no
C7 C8 H82 108.116 no
H81 C8 H82 109.467 no
Rh1 P1 C28 103.87(15) yes
Rh1 P1 C41 117.62(16) yes
C28 P1 C41 111.4(2) yes
Rh1 P1 C47 118.97(16) yes
C28 P1 C47 107.9(2) yes
C41 P1 C47 97.0(2) yes
Rh1 P2 C9 120.10(15) yes
Rh1 P2 C29 110.88(17) yes
C9 P2 C29 102.9(2) yes
Rh1 P2 C35 112.14(14) yes
C9 P2 C35 104.4(2) yes
C29 P2 C35 105.0(2) yes
P2 C9 C10 120.0(3) yes
P2 C9 C18 120.8(3) yes
C10 C9 C18 118.8(4) yes
C9 C10 C11 121.8(4) yes
C9 C10 H101 119.097 no
C11 C10 H101 119.096 no
C10 C11 C12 120.9(4) yes
C10 C11 H111 119.561 no
C12 C11 H111 119.561 no
C11 C12 C13 121.6(5) yes
C11 C12 C17 118.0(4) yes
C13 C12 C17 120.4(5) yes
C12 C13 C14 120.7(5) yes
C12 C13 H131 119.652 no
C14 C13 H131 119.652 no
C13 C14 C15 119.9(5) yes
C13 C14 H141 120.039 no
C15 C14 H141 120.039 no
C14 C15 C16 122.1(5) yes
C14 C15 H151 118.953 no
C16 C15 H151 118.953 no
C15 C16 C17 119.6(5) yes
C15 C16 H161 120.219 no
C17 C16 H161 120.218 no
C12 C17 C16 117.3(4) yes
C12 C17 C18 120.4(4) yes
C16 C17 C18 122.3(4) yes
C9 C18 C17 120.0(4) yes
C9 C18 C19 120.7(4) yes
C17 C18 C19 119.3(4) yes
C18 C19 C20 119.1(4) yes
C18 C19 C28 121.7(4) yes
C20 C19 C28 119.1(4) yes
C19 C20 C21 122.0(4) yes
C19 C20 C25 119.9(4) yes
C21 C20 C25 118.0(4) yes
C20 C21 C22 120.9(5) yes
C20 C21 H211 119.530 no
C22 C21 H211 119.530 no
C21 C22 C23 121.0(5) yes
C21 C22 H221 119.509 no
C23 C22 H221 119.509 no
C22 C23 C24 119.2(4) yes
C22 C23 H231 120.400 no
C24 C23 H231 120.400 no
C23 C24 C25 121.6(5) yes
C23 C24 H241 119.217 no
C25 C24 H241 119.217 no
C20 C25 C24 119.3(4) yes
C20 C25 C26 118.7(4) yes
C24 C25 C26 122.0(4) yes
C25 C26 C27 121.1(4) yes
C25 C26 H261 119.438 no
C27 C26 H261 119.438 no
C26 C27 C28 120.7(4) yes
C26 C27 H271 119.629 no
C28 C27 H271 119.629 no
P1 C28 C19 121.5(4) yes
P1 C28 C27 117.4(4) yes
C19 C28 C27 120.0(4) yes
P2 C29 C30 121.0(4) yes
P2 C29 C34 120.7(4) yes
C30 C29 C34 118.3(4) yes
C29 C30 C31 121.1(5) yes
C29 C30 H301 119.435 no
C31 C30 H301 119.435 no
C30 C31 C32 119.3(5) yes
C30 C31 H311 120.331 no
C32 C31 H311 120.330 no
C31 C32 C33 120.5(5) yes
C31 C32 H321 119.763 no
C33 C32 H321 119.763 no
C32 C33 C34 120.6(5) yes
C32 C33 H331 119.714 no
C34 C33 H331 119.716 no
C29 C34 C33 120.2(5) yes
C29 C34 H341 119.911 no
C33 C34 H341 119.911 no
P2 C35 C36 121.9(3) yes
P2 C35 C40 118.8(3) yes
C36 C35 C40 119.0(4) yes
C35 C36 C37 119.5(5) yes
C35 C36 H361 120.241 no
C37 C36 H361 120.241 no
C36 C37 C38 121.2(5) yes
C36 C37 H371 119.411 no
C38 C37 H371 119.410 no
C37 C38 C39 119.7(5) yes
C37 C38 H381 120.153 no
C39 C38 H381 120.153 no
C38 C39 C40 119.4(5) yes
C38 C39 H391 120.317 no
C40 C39 H391 120.316 no
C35 C40 C39 121.3(5) yes
C35 C40 H401 119.370 no
C39 C40 H401 119.370 no
P1 C41 C42 120.2(4) yes
P1 C41 C46 120.2(4) yes
C42 C41 C46 118.9(5) yes
C41 C42 C43 121.1(5) yes
C41 C42 H421 119.434 no
C43 C42 H421 119.433 no
C42 C43 C44 119.9(5) yes
C42 C43 H431 120.025 no
C44 C43 H431 120.025 no
C43 C44 C45 120.2(5) yes
C43 C44 H441 119.917 no
C45 C44 H441 119.917 no
C44 C45 C46 119.5(5) yes
C44 C45 H451 120.232 no
C46 C45 H451 120.231 no
C41 C46 C45 120.2(5) yes
C41 C46 H461 119.881 no
C45 C46 H461 119.881 no
P1 C47 C48 112.9(3) yes
P1 C47 C52 128.6(4) yes
C48 C47 C52 118.4(4) yes
C47 C48 C49 120.3(5) yes
C47 C48 H481 119.862 no
C49 C48 H481 119.862 no
C48 C49 C50 120.2(5) yes
C48 C49 H491 119.887 no
C50 C49 H491 119.887 no
C49 C50 C51 119.7(5) yes
C49 C50 H501 120.161 no
C51 C50 H501 120.160 no
C50 C51 C52 120.4(5) yes
C50 C51 H511 119.781 no
C52 C51 H511 119.781 no
C47 C52 C51 121.0(5) yes
C47 C52 H521 119.511 no
C51 C52 H521 119.510 no
O1 B1 O2 111.6(4) yes
O1 B1 O3 102.3(4) yes
O2 B1 O3 113.7(4) yes
O1 B1 O4 113.9(4) yes
O2 B1 O4 102.8(4) yes
O3 B1 O4 113.0(4) yes
B1 O1 C53 117.6(4) yes
B1 O2 C72 120.0(4) yes
B1 O3 C73 115.7(4) yes
B1 O4 C92 120.2(4) yes
O1 C53 C54 117.5(4) yes
O1 C53 C62 121.8(4) yes
C54 C53 C62 120.6(5) yes
C53 C54 C55 121.9(5) yes
C53 C54 H541 119.049 no
C55 C54 H541 119.049 no
C54 C55 C56 119.3(5) yes
C54 C55 H551 120.333 no
C56 C55 H551 120.334 no
C55 C56 C57 121.0(5) yes
C55 C56 C61 119.6(5) yes
C57 C56 C61 119.4(5) yes
C56 C57 C58 121.7(5) yes
C56 C57 H571 119.131 no
C58 C57 H571 119.132 no
C57 C58 C59 119.0(5) yes
C57 C58 H581 120.495 no
C59 C58 H581 120.494 no
C58 C59 C60 121.5(5) yes
C58 C59 H591 119.228 no
C60 C59 H591 119.228 no
C59 C60 C61 120.9(5) yes
C59 C60 H601 119.544 no
C61 C60 H601 119.543 no
C56 C61 C60 117.4(5) yes
C56 C61 C62 119.8(4) yes
C60 C61 C62 122.6(4) yes
C53 C62 C61 118.2(4) yes
C53 C62 C63 119.3(4) yes
C61 C62 C63 122.4(4) yes
C62 C63 C64 122.7(4) yes
C62 C63 C72 118.7(4) yes
C64 C63 C72 118.6(4) yes
C63 C64 C65 123.7(4) yes
C63 C64 C69 119.4(4) yes
C65 C64 C69 116.9(4) yes
C64 C65 C66 122.3(5) yes
C64 C65 H651 118.854 no
C66 C65 H651 118.854 no
C65 C66 C67 120.1(5) yes
C65 C66 H661 119.950 no
C67 C66 H661 119.950 no
C66 C67 C68 120.6(5) yes
C66 C67 H671 119.678 no
C68 C67 H671 119.678 no
C67 C68 C69 120.4(5) yes
C67 C68 H681 119.806 no
C69 C68 H681 119.805 no
C64 C69 C68 119.5(5) yes
C64 C69 C70 119.3(5) yes
C68 C69 C70 121.2(5) yes
C69 C70 C71 120.6(5) yes
C69 C70 H701 119.700 no
C71 C70 H701 119.700 no
C70 C71 C72 120.3(5) yes
C70 C71 H711 119.868 no
C72 C71 H711 119.868 no
O2 C72 C63 122.6(4) yes
O2 C72 C71 115.6(4) yes
C63 C72 C71 121.6(4) yes
O3 C73 C74 117.2(4) yes
O3 C73 C82 121.2(4) yes
C74 C73 C82 121.7(5) yes
C73 C74 C75 120.4(4) yes
C73 C74 H741 119.786 no
C75 C74 H741 119.787 no
C74 C75 C76 119.9(4) yes
C74 C75 H751 120.033 no
C76 C75 H751 120.033 no
C75 C76 C77 120.8(5) yes
C75 C76 C81 119.2(4) yes
C77 C76 C81 120.0(5) yes
C76 C77 C78 121.2(5) yes
C76 C77 H771 119.375 no
C78 C77 H771 119.376 no
C77 C78 C79 120.1(5) yes
C77 C78 H781 119.972 no
C79 C78 H781 119.972 no
C78 C79 C80 119.5(5) yes
C78 C79 H791 120.248 no
C80 C79 H791 120.248 no
C79 C80 C81 122.3(5) yes
C79 C80 H801 118.826 no
C81 C80 H801 118.826 no
C76 C81 C80 116.7(4) yes
C76 C81 C82 120.2(4) yes
C80 C81 C82 122.9(4) yes
C73 C82 C81 118.4(4) yes
C73 C82 C83 118.4(4) yes
C81 C82 C83 123.1(4) yes
C82 C83 C84 122.2(4) yes
C82 C83 C92 120.0(4) yes
C84 C83 C92 117.8(4) yes
C83 C84 C85 122.4(4) yes
C83 C84 C89 120.0(4) yes
C85 C84 C89 117.6(4) yes
C84 C85 C86 121.5(5) yes
C84 C85 H851 119.228 no
C86 C85 H851 119.228 no
C85 C86 C87 120.4(5) yes
C85 C86 H861 119.810 no
C87 C86 H861 119.810 no
C86 C87 C88 119.8(5) yes
C86 C87 H871 120.115 no
C88 C87 H871 120.116 no
C87 C88 C89 120.4(5) yes
C87 C88 H881 119.780 no
C89 C88 H881 119.780 no
C84 C89 C88 119.9(5) yes
C84 C89 C90 119.8(5) yes
C88 C89 C90 120.3(5) yes
C89 C90 C91 119.6(5) yes
C89 C90 H901 120.221 no
C91 C90 H901 120.221 no
C90 C91 C92 120.9(4) yes
C90 C91 H911 119.548 no
C92 C91 H911 119.548 no
O4 C92 C83 122.0(4) yes
O4 C92 C91 116.6(4) yes
C83 C92 C91 121.4(4) yes
Cl1 C93 Cl2 115.0(6) yes
Cl1 C93 H931 108.074 no
Cl2 C93 H931 108.087 no
Cl1 C93 H932 108.082 no
Cl2 C93 H932 108.094 no
H931 C93 H932 109.466 no
Cl3 C94 Cl4 115.7(5) yes
Cl3 C94 H941 107.898 no
Cl4 C94 H941 107.898 no
Cl3 C94 H942 107.899 no
Cl4 C94 H942 107.899 no
H941 C94 H942 109.468 no
Cl5 C95 Cl6 113.1(4) yes
Cl5 C95 H951 108.570 no
Cl6 C95 H951 108.570 no
Cl5 C95 H952 108.569 no
Cl6 C95 H952 108.569 no
H951 C95 H952 109.466 no
Cl7 C96 Cl8 110.2(3) yes
Cl7 C96 H961 109.282 no
Cl8 C96 H961 109.283 no
Cl7 C96 H962 109.282 no
Cl8 C96 H962 109.283 no
H961 C96 H962 109.467 no

loop_
_geom_bond_atom_site_label_1
_geom_bond_atom_site_label_2
_geom_bond_distance
_geom_bond_publ_flag
Rh1 C1 2.218(5) yes
Rh1 C2 2.265(5) yes
Rh1 C5 2.237(5) yes
Rh1 C6 2.254(5) yes
Rh1 P1 2.2893(12) yes
Rh1 P2 2.3365(13) yes
C1 C2 1.359(8) yes
C1 C8 1.497(8) yes
C1 H11 0.97(3) no
C2 C3 1.513(8) yes
C2 H21 0.93(3) no
C3 C4 1.534(9) yes
C3 H31 1.000 no
C3 H32 1.000 no
C4 C5 1.499(8) yes
C4 H41 1.000 no
C4 H42 1.000 no
C5 C6 1.382(8) yes
C5 H51 1.02(3) no
C6 C7 1.508(8) yes
C6 H61 0.98(3) no
C7 C8 1.548(8) yes
C7 H71 1.000 no
C7 H72 1.000 no
C8 H81 1.000 no
C8 H82 1.000 no
P1 C28 1.825(5) yes
P1 C41 1.825(5) yes
P1 C47 1.839(5) yes
P2 C9 1.840(5) yes
P2 C29 1.812(5) yes
P2 C35 1.834(4) yes
C9 C10 1.418(6) yes
C9 C18 1.403(7) yes
C10 C11 1.375(7) yes
C10 H101 1.000 no
C11 C12 1.425(7) yes
C11 H111 1.000 no
C12 C13 1.397(7) yes
C12 C17 1.426(7) yes
C13 C14 1.364(8) yes
C13 H131 1.000 no
C14 C15 1.391(8) yes
C14 H141 1.000 no
C15 C16 1.363(7) yes
C15 H151 1.000 no
C16 C17 1.443(7) yes
C16 H161 1.000 no
C17 C18 1.429(7) yes
C18 C19 1.504(6) yes
C19 C20 1.438(6) yes
C19 C28 1.391(7) yes
C20 C21 1.421(7) yes
C20 C25 1.416(7) yes
C21 C22 1.371(7) yes
C21 H211 1.000 no
C22 C23 1.411(8) yes
C22 H221 1.000 no
C23 C24 1.359(7) yes
C23 H231 1.000 no
C24 C25 1.424(7) yes
C24 H241 1.000 no
C25 C26 1.418(7) yes
C26 C27 1.363(7) yes
C26 H261 1.000 no
C27 C28 1.419(7) yes
C27 H271 1.000 no
C29 C30 1.402(7) yes
C29 C34 1.397(7) yes
C30 C31 1.389(7) yes
C30 H301 1.000 no
C31 C32 1.385(9) yes
C31 H311 1.000 no
C32 C33 1.373(9) yes
C32 H321 1.000 no
C33 C34 1.392(8) yes
C33 H331 1.000 no
C34 H341 1.000 no
C35 C36 1.389(7) yes
C35 C40 1.404(6) yes
C36 C37 1.401(8) yes
C36 H361 1.000 no
C37 C38 1.377(8) yes
C37 H371 1.000 no
C38 C39 1.398(8) yes
C38 H381 1.000 no
C39 C40 1.385(7) yes
C39 H391 1.000 no
C40 H401 1.000 no
C41 C42 1.371(7) yes
C41 C46 1.418(7) yes
C42 C43 1.394(7) yes
C42 H421 1.000 no
C43 C44 1.376(8) yes
C43 H431 1.000 no
C44 C45 1.406(8) yes
C44 H441 1.000 no
C45 C46 1.382(7) yes
C45 H451 1.000 no
C46 H461 1.000 no
C47 C48 1.404(7) yes
C47 C52 1.376(7) yes
C48 C49 1.388(7) yes
C48 H481 1.000 no
C49 C50 1.375(8) yes
C49 H491 1.000 no
C50 C51 1.377(8) yes
C50 H501 1.000 no
C51 C52 1.382(7) yes
C51 H511 1.000 no
C52 H521 1.000 no
B1 O1 1.479(7) yes
B1 O2 1.472(6) yes
B1 O3 1.463(7) yes
B1 O4 1.463(6) yes
O1 C53 1.361(6) yes
O2 C72 1.358(6) yes
O3 C73 1.360(6) yes
O4 C92 1.354(6) yes
C53 C54 1.411(7) yes
C53 C62 1.390(7) yes
C54 C55 1.365(8) yes
C54 H541 1.000 no
C55 C56 1.421(8) yes
C55 H551 1.000 no
C56 C57 1.411(8) yes
C56 C61 1.426(7) yes
C57 C58 1.365(9) yes
C57 H571 1.000 no
C58 C59 1.395(8) yes
C58 H581 1.000 no
C59 C60 1.368(8) yes
C59 H591 1.000 no
C60 C61 1.424(7) yes
C60 H601 1.000 no
C61 C62 1.437(7) yes
C62 C63 1.501(7) yes
C63 C64 1.431(7) yes
C63 C72 1.377(7) yes
C64 C65 1.423(7) yes
C64 C69 1.431(7) yes
C65 C66 1.361(7) yes
C65 H651 1.000 no
C66 C67 1.408(8) yes
C66 H661 1.000 no
C67 C68 1.358(8) yes
C67 H671 1.000 no
C68 C69 1.435(8) yes
C68 H681 1.000 no
C69 C70 1.413(7) yes
C70 C71 1.359(7) yes
C70 H701 1.000 no
C71 C72 1.421(7) yes
C71 H711 1.000 no
C73 C74 1.413(7) yes
C73 C82 1.388(7) yes
C74 C75 1.381(7) yes
C74 H741 1.000 no
C75 C76 1.423(7) yes
C75 H751 1.000 no
C76 C77 1.420(7) yes
C76 C81 1.427(7) yes
C77 C78 1.356(8) yes
C77 H771 1.000 no
C78 C79 1.416(8) yes
C78 H781 1.000 no
C79 C80 1.382(8) yes
C79 H791 1.000 no
C80 C81 1.419(7) yes
C80 H801 1.000 no
C81 C82 1.429(7) yes
C82 C83 1.494(7) yes
C83 C84 1.446(7) yes
C83 C92 1.379(7) yes
C84 C85 1.441(7) yes
C84 C89 1.404(7) yes
C85 C86 1.357(7) yes
C85 H851 1.000 no
C86 C87 1.412(8) yes
C86 H861 1.000 no
C87 C88 1.382(9) yes
C87 H871 1.000 no
C88 C89 1.425(7) yes
C88 H881 1.000 no
C89 C90 1.414(8) yes
C90 C91 1.377(7) yes
C90 H901 1.000 no
C91 C92 1.406(7) yes
C91 H911 1.000 no
C93 Cl1 1.713(13) yes
C93 Cl2 1.737(13) yes
C93 H931 1.000 no
C93 H932 1.000 no
C94 Cl3 1.712(10) yes
C94 Cl4 1.728(9) yes
C94 H941 1.000 no
C94 H942 1.000 no
C95 Cl5 1.752(9) yes
C95 Cl6 1.756(8) yes
C95 H951 1.000 no
C95 H952 1.000 no
C96 Cl7 1.761(6) yes
C96 Cl8 1.774(6) yes
C96 H961 1.000 no
C96 H962 1.000 no
